data_2311856
loop_
_publ_author_name
'Schirmer, Marie Luis'
'Spannenberg, Anke'
'Werner, Thomas'

_publ_section_title
;
 Highly functionalized alkenes produced from base-free organocatalytic
 Wittig reactions: (E)-3-benzylidenepyrrolidine-2,5-dione,
 (E)-3-benzylidene-1-methylpyrrolidine-2,5-dione and
 (E)-3-benzylidene-1-tert-butylpyrrolidine-2,5-dione.
;
_journal_issue 'Pt 6'
_journal_name_full 'Acta crystallographica. Section C, Structural chemistry'
_journal_page_first 504
_journal_page_last 508
_journal_paper_doi 10.1107/S2053229616008159
_journal_volume 72
_journal_year 2016
_chemical_formula_iupac 'C15 H17 N O2'
_chemical_formula_moiety 'C15 H17 N O2'
_chemical_formula_sum 'C15 H17 N O2'
_chemical_formula_weight 243.29
_chemical_name_systematic
;
(<i>E</i>)-3-Benzylidene-1-<i>tert</i>-butylpyrrolidine-2,5-dione
;
_space_group_crystal_system triclinic
_space_group_IT_number 2
_space_group_name_Hall '-P 1'
_space_group_name_H-M_alt 'P -1'
_atom_sites_solution_hydrogens geom
_atom_sites_solution_primary direct
_atom_sites_solution_secondary difmap
_audit_creation_method SHELXL-2014
_cell_angle_alpha 63.3851(11)
_cell_angle_beta 85.2770(12)
_cell_angle_gamma 71.4797(12)
_cell_formula_units_Z 4
_cell_length_a 10.2638(4)
_cell_length_b 12.1068(4)
_cell_length_c 12.2361(4)
_cell_measurement_reflns_used 9898
_cell_measurement_temperature 150(2)
_cell_measurement_theta_max 28.75
_cell_measurement_theta_min 2.54
_cell_volume 1285.74(8)
_computing_cell_refinement
;
SAINT (Bruker, 2013)
;
_computing_data_collection
;
APEX2 (Bruker, 2014)
;
_computing_data_reduction
;
SAINT (Bruker, 2013)
;
_computing_molecular_graphics
;
XP in SHELXTL (Sheldrick, 2008) and Mercury (Macrae <i>et al.</i>,
2006)
;
_computing_publication_material
;
publCIF (Westrip, 2010)
;
_computing_structure_refinement
;
SHELXL2014 (Sheldrick, 2015)
;
_computing_structure_solution
;
SHELXS97 (Sheldrick, 2008)
;
_diffrn_ambient_temperature 150(2)
_diffrn_detector_area_resol_mean 8.3333
_diffrn_measured_fraction_theta_full 1.000
_diffrn_measured_fraction_theta_max 0.999
_diffrn_measurement_device_type 'Bruker APEXII CCD'
_diffrn_measurement_method '\f and \w scans'
_diffrn_radiation_type MoK\a
_diffrn_radiation_wavelength 0.71073
_diffrn_reflns_av_R_equivalents 0.0536
_diffrn_reflns_limit_h_max 13
_diffrn_reflns_limit_h_min -13
_diffrn_reflns_limit_k_max 16
_diffrn_reflns_limit_k_min -16
_diffrn_reflns_limit_l_max 16
_diffrn_reflns_limit_l_min -16
_diffrn_reflns_number 42245
_diffrn_reflns_theta_full 25.242
_diffrn_reflns_theta_max 28.828
_diffrn_reflns_theta_min 1.866
_exptl_absorpt_coefficient_mu 0.083
_exptl_absorpt_correction_T_max 0.99
_exptl_absorpt_correction_T_min 0.83
_exptl_absorpt_correction_type multi-scan
_exptl_absorpt_process_details
;
(SADABS; Bruker, 2014)
;
_exptl_crystal_colour colourless
_exptl_crystal_density_diffrn 1.257
_exptl_crystal_description plate
_exptl_crystal_F_000 520
_exptl_crystal_size_max 0.465
_exptl_crystal_size_mid 0.424
_exptl_crystal_size_min 0.102
_refine_diff_density_max 0.294
_refine_diff_density_min -0.295
_refine_ls_extinction_method none
_refine_ls_goodness_of_fit_ref 1.013
_refine_ls_hydrogen_treatment constr
_refine_ls_matrix_type full
_refine_ls_number_parameters 331
_refine_ls_number_reflns 6728
_refine_ls_number_restraints 0
_refine_ls_restrained_S_all 1.013
_refine_ls_R_factor_all 0.0750
_refine_ls_R_factor_gt 0.0472
_refine_ls_shift/su_max 0.000
_refine_ls_shift/su_mean 0.000
_refine_ls_structure_factor_coef Fsqd
_refine_ls_weighting_details 'w=1/[\s^2^(Fo^2^)+(0.0712P)^2^+0.1550P] where P=(Fo^2^+2Fc^2^)/3'
_refine_ls_weighting_scheme calc
_refine_ls_wR_factor_gt 0.1181
_refine_ls_wR_factor_ref 0.1328
_reflns_number_gt 4663
_reflns_number_total 6728
_reflns_threshold_expression 'I > 2\s(I)'
_cod_data_source_file ov3077sup1.cif
_cod_data_source_block III
_cod_database_code 2311856
_shelx_space_group_comment
;
The symmetry employed for this shelxl refinement is uniquely defined
by the following loop, which should always be used as a source of
symmetry information in preference to the above space-group names.
They are only intended as comments.
;
_shelxl_version_number 2.014

loop_
_space_group_symop_operation_xyz
'x, y, z'
'-x, -y, -z'

loop_
_atom_site_type_symbol
_atom_site_label
_atom_site_fract_x
_atom_site_fract_y
_atom_site_fract_z
_atom_site_U_iso_or_equiv
_atom_site_adp_type
_atom_site_calc_flag
_atom_site_occupancy
C C1 0.90510(14) 0.48409(12) 0.88819(11) 0.0207(3) Uani d 1
C C2 0.99924(14) 0.45214(13) 0.79977(11) 0.0210(3) Uani d 1
C C3 0.96409(15) 0.56987(13) 0.67830(12) 0.0254(3) Uani d 1
H H3A 0.9363 0.5500 0.6153 0.030 Uiso calc 1
H H3B 1.0433 0.6033 0.6510 0.030 Uiso calc 1
C C4 0.84615(15) 0.66624(13) 0.70153(12) 0.0256(3) Uani d 1
C C5 0.68758(15) 0.67940(14) 0.86752(13) 0.0264(3) Uani d 1
C C6 0.56072(17) 0.71563(17) 0.78617(17) 0.0408(4) Uani d 1
H H6A 0.5721 0.7734 0.7014 0.061 Uiso calc 1
H H6B 0.4787 0.7603 0.8151 0.061 Uiso calc 1
H H6C 0.5500 0.6365 0.7898 0.061 Uiso calc 1
C C7 0.66535(18) 0.59328(16) 0.99987(15) 0.0390(4) Uani d 1
H H7A 0.6548 0.5133 1.0054 0.059 Uiso calc 1
H H7B 0.5821 0.6402 1.0256 0.059 Uiso calc 1
H H7C 0.7450 0.5711 1.0534 0.059 Uiso calc 1
C C8 0.71122(18) 0.80020(15) 0.86134(14) 0.0362(4) Uani d 1
H H8A 0.7978 0.7746 0.9078 0.054 Uiso calc 1
H H8B 0.6348 0.8435 0.8965 0.054 Uiso calc 1
H H8C 0.7162 0.8601 0.7757 0.054 Uiso calc 1
C C9 1.08663(14) 0.33194(13) 0.83511(12) 0.0219(3) Uani d 1
H H9 1.0869 0.2736 0.9190 0.026 Uiso calc 1
C C10 1.18225(14) 0.27676(13) 0.76330(11) 0.0215(3) Uani d 1
C C11 1.24328(14) 0.14169(14) 0.81671(12) 0.0262(3) Uani d 1
H H11 1.2255 0.0904 0.8983 0.031 Uiso calc 1
C C12 1.32913(15) 0.08158(15) 0.75264(13) 0.0303(3) Uani d 1
H H12 1.3686 -0.0105 0.7897 0.036 Uiso calc 1
C C13 1.35748(15) 0.15582(15) 0.63433(13) 0.0304(3) Uani d 1
H H13 1.4154 0.1147 0.5897 0.036 Uiso calc 1
C C14 1.30140(15) 0.28976(15) 0.58141(12) 0.0290(3) Uani d 1
H H14 1.3229 0.3405 0.5010 0.035 Uiso calc 1
C C15 1.21425(14) 0.35077(14) 0.64423(12) 0.0255(3) Uani d 1
H H15 1.1759 0.4429 0.6068 0.031 Uiso calc 1
C C16 0.10238(14) 0.94900(12) 0.18899(11) 0.0211(3) Uani d 1
C C17 0.00320(14) 0.97471(13) 0.27675(11) 0.0205(3) Uani d 1
C C18 0.00920(14) 0.84534(12) 0.38025(11) 0.0211(3) Uani d 1
H H18A -0.0816 0.8312 0.3874 0.025 Uiso calc 1
H H18B 0.0377 0.8389 0.4588 0.025 Uiso calc 1
C C19 0.11488(14) 0.74789(13) 0.34743(11) 0.0212(3) Uani d 1
C C20 0.28727(14) 0.75973(13) 0.17554(12) 0.0228(3) Uani d 1
C C21 0.23198(16) 0.78847(14) 0.05022(12) 0.0283(3) Uani d 1
H H21A 0.1591 0.7489 0.0609 0.042 Uiso calc 1
H H21B 0.3069 0.7520 0.0090 0.042 Uiso calc 1
H H21C 0.1944 0.8828 0.0004 0.042 Uiso calc 1
C C22 0.39807(15) 0.82309(15) 0.16395(14) 0.0314(3) Uani d 1
H H22A 0.3597 0.9175 0.1145 0.047 Uiso calc 1
H H22B 0.4760 0.7880 0.1243 0.047 Uiso calc 1
H H22C 0.4296 0.8045 0.2457 0.047 Uiso calc 1
C C23 0.35068(17) 0.61269(14) 0.24996(14) 0.0341(4) Uani d 1
H H23A 0.3829 0.5929 0.3319 0.051 Uiso calc 1
H H23B 0.4286 0.5804 0.2086 0.051 Uiso calc 1
H H23C 0.2812 0.5703 0.2572 0.051 Uiso calc 1
C C24 -0.06469(14) 1.09714(13) 0.25429(11) 0.0220(3) Uani d 1
H H24 -0.0482 1.1615 0.1788 0.026 Uiso calc 1
C C25 -0.16120(14) 1.14748(13) 0.32873(11) 0.0213(3) Uani d 1
C C26 -0.20759(14) 1.28241(13) 0.28782(12) 0.0245(3) Uani d 1
H H26 -0.1780 1.3370 0.2133 0.029 Uiso calc 1
C C27 -0.29623(15) 1.33753(14) 0.35463(13) 0.0288(3) Uani d 1
H H27 -0.3258 1.4292 0.3265 0.035 Uiso calc 1
C C28 -0.34173(15) 1.25875(15) 0.46260(13) 0.0308(3) Uani d 1
H H28 -0.4031 1.2963 0.5083 0.037 Uiso calc 1
C C29 -0.29743(15) 1.12562(15) 0.50329(13) 0.0307(3) Uani d 1
H H29 -0.3287 1.0719 0.5772 0.037 Uiso calc 1
C C30 -0.20803(14) 1.06928(14) 0.43785(12) 0.0258(3) Uani d 1
H H30 -0.1785 0.9775 0.4670 0.031 Uiso calc 1
N N1 0.81038(12) 0.60872(10) 0.82223(10) 0.0224(2) Uani d 1
N N2 0.17044(11) 0.81478(10) 0.23831(9) 0.0203(2) Uani d 1
O O1 0.90850(11) 0.41399(9) 0.99699(8) 0.0280(2) Uani d 1
O O2 0.78933(12) 0.77748(10) 0.62717(9) 0.0369(3) Uani d 1
O O3 0.12354(11) 1.02951(9) 0.09135(8) 0.0289(2) Uani d 1
O O4 0.14616(11) 0.63103(9) 0.40656(9) 0.0314(3) Uani d 1

loop_
_atom_site_aniso_label
_atom_site_aniso_U_11
_atom_site_aniso_U_22
_atom_site_aniso_U_33
_atom_site_aniso_U_12
_atom_site_aniso_U_13
_atom_site_aniso_U_23
C1 0.0241(7) 0.0171(6) 0.0192(6) -0.0079(5) -0.0005(5) -0.0054(5)
C2 0.0249(7) 0.0207(7) 0.0157(6) -0.0106(6) 0.0002(5) -0.0042(5)
C3 0.0301(8) 0.0209(7) 0.0182(6) -0.0088(6) 0.0008(5) -0.0022(5)
C4 0.0322(8) 0.0211(7) 0.0191(6) -0.0094(6) -0.0031(5) -0.0038(5)
C5 0.0276(7) 0.0225(7) 0.0269(7) -0.0045(6) 0.0000(6) -0.0110(6)
C6 0.0295(9) 0.0422(10) 0.0542(10) -0.0024(7) -0.0059(7) -0.0291(9)
C7 0.0393(9) 0.0309(9) 0.0371(9) -0.0069(7) 0.0140(7) -0.0117(7)
C8 0.0506(10) 0.0275(8) 0.0321(8) -0.0107(7) -0.0009(7) -0.0150(7)
C9 0.0257(7) 0.0219(7) 0.0152(6) -0.0104(6) 0.0008(5) -0.0037(5)
C10 0.0216(7) 0.0228(7) 0.0167(6) -0.0080(6) 0.0006(5) -0.0050(5)
C11 0.0264(7) 0.0245(7) 0.0210(6) -0.0080(6) 0.0012(5) -0.0044(6)
C12 0.0263(8) 0.0252(8) 0.0322(8) -0.0039(6) 0.0015(6) -0.0095(6)
C13 0.0218(7) 0.0409(9) 0.0293(7) -0.0086(7) 0.0050(6) -0.0178(7)
C14 0.0245(7) 0.0387(9) 0.0195(6) -0.0134(7) 0.0044(5) -0.0076(6)
C15 0.0250(7) 0.0253(7) 0.0198(6) -0.0097(6) 0.0010(5) -0.0034(6)
C16 0.0259(7) 0.0187(7) 0.0170(6) -0.0088(6) 0.0023(5) -0.0056(5)
C17 0.0234(7) 0.0209(7) 0.0146(6) -0.0090(6) 0.0024(5) -0.0046(5)
C18 0.0235(7) 0.0197(7) 0.0158(6) -0.0086(6) 0.0024(5) -0.0032(5)
C19 0.0249(7) 0.0198(7) 0.0153(6) -0.0094(6) 0.0000(5) -0.0029(5)
C20 0.0237(7) 0.0216(7) 0.0219(6) -0.0068(6) 0.0054(5) -0.0097(5)
C21 0.0352(8) 0.0292(8) 0.0246(7) -0.0140(7) 0.0061(6) -0.0135(6)
C22 0.0272(8) 0.0377(9) 0.0334(8) -0.0128(7) 0.0050(6) -0.0180(7)
C23 0.0358(9) 0.0232(8) 0.0327(8) -0.0017(7) 0.0076(7) -0.0094(6)
C24 0.0254(7) 0.0210(7) 0.0159(6) -0.0090(6) 0.0025(5) -0.0043(5)
C25 0.0207(7) 0.0233(7) 0.0168(6) -0.0063(6) 0.0004(5) -0.0065(5)
C26 0.0259(7) 0.0235(7) 0.0200(6) -0.0069(6) 0.0000(5) -0.0064(6)
C27 0.0266(8) 0.0263(7) 0.0314(7) -0.0034(6) -0.0017(6) -0.0138(6)
C28 0.0232(7) 0.0412(9) 0.0293(7) -0.0054(7) 0.0031(6) -0.0202(7)
C29 0.0258(8) 0.0381(9) 0.0236(7) -0.0112(7) 0.0066(6) -0.0099(6)
C30 0.0264(7) 0.0242(7) 0.0220(6) -0.0082(6) 0.0036(5) -0.0062(6)
N1 0.0262(6) 0.0181(6) 0.0187(5) -0.0067(5) -0.0002(4) -0.0046(4)
N2 0.0233(6) 0.0179(6) 0.0169(5) -0.0069(5) 0.0033(4) -0.0054(4)
O1 0.0375(6) 0.0221(5) 0.0160(4) -0.0080(4) 0.0033(4) -0.0027(4)
O2 0.0513(7) 0.0213(5) 0.0218(5) -0.0040(5) -0.0031(5) 0.0002(4)
O3 0.0410(6) 0.0206(5) 0.0186(5) -0.0115(4) 0.0106(4) -0.0036(4)
O4 0.0417(6) 0.0181(5) 0.0235(5) -0.0088(5) 0.0065(4) -0.0012(4)

loop_
_atom_type_symbol
_atom_type_description
_atom_type_scat_dispersion_real
_atom_type_scat_dispersion_imag
_atom_type_scat_source
C C 0.0033 0.0016 'International Tables Vol C Tables 4.2.6.8 and 6.1.1.4'
H H 0.0000 0.0000 'International Tables Vol C Tables 4.2.6.8 and 6.1.1.4'
N N 0.0061 0.0033 'International Tables Vol C Tables 4.2.6.8 and 6.1.1.4'
O O 0.0106 0.0060 'International Tables Vol C Tables 4.2.6.8 and 6.1.1.4'

loop_
_geom_angle_atom_site_label_1
_geom_angle_atom_site_label_2
_geom_angle_atom_site_label_3
_geom_angle
O1 C1 N1 126.40(12)
O1 C1 C2 125.92(12)
N1 C1 C2 107.68(10)
C9 C2 C1 119.87(11)
C9 C2 C3 132.41(12)
C1 C2 C3 107.53(11)
C2 C3 C4 103.92(11)
C2 C3 H3A 111.0
C4 C3 H3A 111.0
C2 C3 H3B 111.0
C4 C3 H3B 111.0
H3A C3 H3B 109.0
O2 C4 N1 124.65(13)
O2 C4 C3 125.52(13)
N1 C4 C3 109.82(11)
N1 C5 C8 108.78(12)
N1 C5 C6 107.94(11)
C8 C5 C6 111.34(13)
N1 C5 C7 111.24(11)
C8 C5 C7 108.98(12)
C6 C5 C7 108.57(14)
C5 C6 H6A 109.5
C5 C6 H6B 109.5
H6A C6 H6B 109.5
C5 C6 H6C 109.5
H6A C6 H6C 109.5
H6B C6 H6C 109.5
C5 C7 H7A 109.5
C5 C7 H7B 109.5
H7A C7 H7B 109.5
C5 C7 H7C 109.5
H7A C7 H7C 109.5
H7B C7 H7C 109.5
C5 C8 H8A 109.5
C5 C8 H8B 109.5
H8A C8 H8B 109.5
C5 C8 H8C 109.5
H8A C8 H8C 109.5
H8B C8 H8C 109.5
C2 C9 C10 129.42(12)
C2 C9 H9 115.3
C10 C9 H9 115.3
C11 C10 C15 118.35(13)
C11 C10 C9 117.50(11)
C15 C10 C9 124.15(12)
C12 C11 C10 121.02(13)
C12 C11 H11 119.5
C10 C11 H11 119.5
C11 C12 C13 119.88(14)
C11 C12 H12 120.1
C13 C12 H12 120.1
C14 C13 C12 119.89(13)
C14 C13 H13 120.1
C12 C13 H13 120.1
C13 C14 C15 120.68(13)
C13 C14 H14 119.7
C15 C14 H14 119.7
C14 C15 C10 120.13(13)
C14 C15 H15 119.9
C10 C15 H15 119.9
O3 C16 N2 124.93(12)
O3 C16 C17 126.54(12)
N2 C16 C17 108.53(10)
C24 C17 C16 119.21(12)
C24 C17 C18 133.84(12)
C16 C17 C18 106.89(11)
C17 C18 C19 104.58(10)
C17 C18 H18A 110.8
C19 C18 H18A 110.8
C17 C18 H18B 110.8
C19 C18 H18B 110.8
H18A C18 H18B 108.9
O4 C19 N2 125.98(12)
O4 C19 C18 125.04(12)
N2 C19 C18 108.98(11)
N2 C20 C23 111.44(11)
N2 C20 C22 107.84(11)
C23 C20 C22 108.39(12)
N2 C20 C21 108.76(11)
C23 C20 C21 108.81(12)
C22 C20 C21 111.62(11)
C20 C21 H21A 109.5
C20 C21 H21B 109.5
H21A C21 H21B 109.5
C20 C21 H21C 109.5
H21A C21 H21C 109.5
H21B C21 H21C 109.5
C20 C22 H22A 109.5
C20 C22 H22B 109.5
H22A C22 H22B 109.5
C20 C22 H22C 109.5
H22A C22 H22C 109.5
H22B C22 H22C 109.5
C20 C23 H23A 109.5
C20 C23 H23B 109.5
H23A C23 H23B 109.5
C20 C23 H23C 109.5
H23A C23 H23C 109.5
H23B C23 H23C 109.5
C17 C24 C25 129.59(12)
C17 C24 H24 115.2
C25 C24 H24 115.2
C26 C25 C30 118.51(12)
C26 C25 C24 117.29(12)
C30 C25 C24 124.20(12)
C27 C26 C25 120.86(13)
C27 C26 H26 119.6
C25 C26 H26 119.6
C26 C27 C28 119.94(14)
C26 C27 H27 120.0
C28 C27 H27 120.0
C29 C28 C27 119.66(13)
C29 C28 H28 120.2
C27 C28 H28 120.2
C28 C29 C30 120.95(13)
C28 C29 H29 119.5
C30 C29 H29 119.5
C29 C30 C25 120.07(13)
C29 C30 H30 120.0
C25 C30 H30 120.0
C4 N1 C1 110.56(11)
C4 N1 C5 121.24(11)
C1 N1 C5 128.19(11)
C16 N2 C19 110.75(10)
C16 N2 C20 120.92(10)
C19 N2 C20 128.33(11)

loop_
_geom_bond_atom_site_label_1
_geom_bond_atom_site_label_2
_geom_bond_distance
C1 O1 1.2126(15)
C1 N1 1.4069(17)
C1 C2 1.4896(18)
C2 C9 1.3343(19)
C2 C3 1.4948(17)
C3 C4 1.500(2)
C3 H3A 0.9900
C3 H3B 0.9900
C4 O2 1.2134(16)
C4 N1 1.3973(17)
C5 N1 1.5009(18)
C5 C8 1.525(2)
C5 C6 1.529(2)
C5 C7 1.529(2)
C6 H6A 0.9800
C6 H6B 0.9800
C6 H6C 0.9800
C7 H7A 0.9800
C7 H7B 0.9800
C7 H7C 0.9800
C8 H8A 0.9800
C8 H8B 0.9800
C8 H8C 0.9800
C9 C10 1.4659(18)
C9 H9 0.9500
C10 C11 1.3974(19)
C10 C15 1.4043(18)
C11 C12 1.382(2)
C11 H11 0.9500
C12 C13 1.385(2)
C12 H12 0.9500
C13 C14 1.381(2)
C13 H13 0.9500
C14 C15 1.383(2)
C14 H14 0.9500
C15 H15 0.9500
C16 O3 1.2137(15)
C16 N2 1.4009(17)
C16 C17 1.4846(18)
C17 C24 1.3299(19)
C17 C18 1.4950(17)
C18 C19 1.5064(19)
C18 H18A 0.9900
C18 H18B 0.9900
C19 O4 1.2087(16)
C19 N2 1.4012(16)
C20 N2 1.5070(16)
C20 C23 1.5267(19)
C20 C22 1.527(2)
C20 C21 1.5279(19)
C21 H21A 0.9800
C21 H21B 0.9800
C21 H21C 0.9800
C22 H22A 0.9800
C22 H22B 0.9800
C22 H22C 0.9800
C23 H23A 0.9800
C23 H23B 0.9800
C23 H23C 0.9800
C24 C25 1.4654(18)
C24 H24 0.9500
C25 C26 1.3994(19)
C25 C30 1.4003(18)
C26 C27 1.3863(19)
C26 H26 0.9500
C27 C28 1.388(2)
C27 H27 0.9500
C28 C29 1.380(2)
C28 H28 0.9500
C29 C30 1.385(2)
C29 H29 0.9500
C30 H30 0.9500

loop_
_geom_torsion_atom_site_label_1
_geom_torsion_atom_site_label_2
_geom_torsion_atom_site_label_3
_geom_torsion_atom_site_label_4
_geom_torsion
O1 C1 C2 C9 8.4(2)
N1 C1 C2 C9 -170.45(12)
O1 C1 C2 C3 -176.02(13)
N1 C1 C2 C3 5.13(14)
C9 C2 C3 C4 173.55(15)
C1 C2 C3 C4 -1.25(14)
C2 C3 C4 O2 177.14(14)
C2 C3 C4 N1 -3.11(15)
C1 C2 C9 C10 176.30(13)
C3 C2 C9 C10 2.0(3)
C2 C9 C10 C11 -168.04(14)
C2 C9 C10 C15 10.9(2)
C15 C10 C11 C12 -2.3(2)
C9 C10 C11 C12 176.70(13)
C10 C11 C12 C13 1.1(2)
C11 C12 C13 C14 0.9(2)
C12 C13 C14 C15 -1.6(2)
C13 C14 C15 C10 0.3(2)
C11 C10 C15 C14 1.6(2)
C9 C10 C15 C14 -177.32(13)
O3 C16 C17 C24 -5.1(2)
N2 C16 C17 C24 174.04(12)
O3 C16 C17 C18 177.42(13)
N2 C16 C17 C18 -3.41(14)
C24 C17 C18 C19 -176.60(15)
C16 C17 C18 C19 0.32(14)
C17 C18 C19 O4 -177.29(13)
C17 C18 C19 N2 2.88(14)
C16 C17 C24 C25 -176.46(13)
C18 C17 C24 C25 0.2(3)
C17 C24 C25 C26 173.86(14)
C17 C24 C25 C30 -5.4(2)
C30 C25 C26 C27 1.0(2)
C24 C25 C26 C27 -178.33(12)
C25 C26 C27 C28 -1.0(2)
C26 C27 C28 C29 0.5(2)
C27 C28 C29 C30 0.0(2)
C28 C29 C30 C25 0.0(2)
C26 C25 C30 C29 -0.5(2)
C24 C25 C30 C29 178.78(13)
O2 C4 N1 C1 -173.64(13)
C3 C4 N1 C1 6.61(15)
O2 C4 N1 C5 5.1(2)
C3 C4 N1 C5 -174.70(11)
O1 C1 N1 C4 173.87(13)
C2 C1 N1 C4 -7.28(14)
O1 C1 N1 C5 -4.7(2)
C2 C1 N1 C5 174.15(12)
C8 C5 N1 C4 -63.26(16)
C6 C5 N1 C4 57.68(17)
C7 C5 N1 C4 176.69(12)
C8 C5 N1 C1 115.18(14)
C6 C5 N1 C1 -123.88(14)
C7 C5 N1 C1 -4.88(19)
O3 C16 N2 C19 -175.39(13)
C17 C16 N2 C19 5.42(14)
O3 C16 N2 C20 5.0(2)
C17 C16 N2 C20 -174.20(11)
O4 C19 N2 C16 174.94(13)
C18 C19 N2 C16 -5.23(15)
O4 C19 N2 C20 -5.5(2)
C18 C19 N2 C20 174.35(11)
C23 C20 N2 C16 176.59(12)
C22 C20 N2 C16 57.74(15)
C21 C20 N2 C16 -63.46(15)
C23 C20 N2 C19 -2.96(19)
C22 C20 N2 C19 -121.80(14)
C21 C20 N2 C19 116.99(14)
